data_2216039
loop_
_publ_author_name
'Dan Zhan'
'Zuo-An Xiao'
'Hua-Jun Liu'
'Xiao-Peng Shi'

_publ_section_title
(<i>S</i>)-1,1-Dimethyl-<i>N</i>-[(<i>S</i>)-1-phenyl-3-(phenylsulfonyl)but-3-enyl]ethane-2-sulfinamide
_journal_coeditor_code LH2512
_journal_issue 11
_journal_name_full 'Acta Crystallographica Section E'
_journal_page_first o4221
_journal_page_last o4221
_journal_paper_doi 10.1107/S160053680704737X
_journal_volume 63
_journal_year 2007
_chemical_formula_iupac 'C20 H25 N O3 S2'
_chemical_formula_moiety 'C20 H25 N O3 S2'
_chemical_formula_sum 'C20 H25 N O3 S2'
_chemical_formula_weight 391.53
_chemical_name_systematic
;
(S)-1,1-Dimethyl-N-[(S)-1-phenyl-3-(phenylsulfonyl)but-3-enyl]ethane-2-
sulfinamide
;
_space_group_IT_number 19
_symmetry_cell_setting orthorhombic
_symmetry_space_group_name_Hall 'P 2ac 2ab'
_symmetry_space_group_name_H-M 'P 21 21 21'
_atom_sites_solution_hydrogens geom
_atom_sites_solution_primary direct
_atom_sites_solution_secondary difmap
_audit_creation_method SHELXL97
_cell_angle_alpha 90.00
_cell_angle_beta 90.00
_cell_angle_gamma 90.00
_cell_formula_units_Z 4
_cell_length_a 10.6163(13)
_cell_length_b 10.9054(13)
_cell_length_c 17.542(2)
_cell_measurement_reflns_used 2471
_cell_measurement_temperature 297(2)
_cell_measurement_theta_max 24.68
_cell_measurement_theta_min 2.23
_cell_volume 2030.9(4)
_computing_cell_refinement 'SAINT (Bruker, 2001)'
_computing_data_collection 'SMART (Bruker, 2001)'
_computing_data_reduction 'SAINT (Bruker, 2001)'
_computing_molecular_graphics 'PLATON (Spek, 2003)'
_computing_publication_material 'SHELXTL (Sheldrick, 2001)'
_computing_structure_refinement 'SHELXL97 (Sheldrick, 1997)'
_computing_structure_solution 'SHELXS97 (Sheldrick, 1997)'
_diffrn_ambient_temperature 297(2)
_diffrn_measured_fraction_theta_full 1.000
_diffrn_measured_fraction_theta_max 1.000
_diffrn_measurement_device_type 'Bruker SMART CCD'
_diffrn_measurement_method '\f and \w'
_diffrn_radiation_monochromator graphite
_diffrn_radiation_source 'fine-focus sealed tube'
_diffrn_radiation_type MoK\a
_diffrn_radiation_wavelength 0.71073
_diffrn_reflns_av_R_equivalents 0.1279
_diffrn_reflns_av_sigmaI/netI 0.1167
_diffrn_reflns_limit_h_max 12
_diffrn_reflns_limit_h_min -13
_diffrn_reflns_limit_k_max 13
_diffrn_reflns_limit_k_min -13
_diffrn_reflns_limit_l_max 22
_diffrn_reflns_limit_l_min -20
_diffrn_reflns_number 12058
_diffrn_reflns_theta_full 26.99
_diffrn_reflns_theta_max 26.99
_diffrn_reflns_theta_min 2.20
_exptl_absorpt_coefficient_mu 0.281
_exptl_absorpt_correction_type none
_exptl_crystal_colour colourless
_exptl_crystal_density_diffrn 1.281
_exptl_crystal_density_method 'not measured'
_exptl_crystal_description block
_exptl_crystal_F_000 832
_exptl_crystal_size_max 0.20
_exptl_crystal_size_mid 0.20
_exptl_crystal_size_min 0.20
_refine_diff_density_max 0.413
_refine_diff_density_min -0.389
_refine_ls_abs_structure_details 'Flack (1983), with 1895 Friedel pairs'
_refine_ls_abs_structure_Flack 0.15(13)
_refine_ls_extinction_method none
_refine_ls_goodness_of_fit_ref 0.943
_refine_ls_hydrogen_treatment mixed
_refine_ls_matrix_type full
_refine_ls_number_parameters 241
_refine_ls_number_reflns 4417
_refine_ls_number_restraints 1
_refine_ls_restrained_S_all 0.943
_refine_ls_R_factor_all 0.1002
_refine_ls_R_factor_gt 0.0639
_refine_ls_shift/su_max 0.001
_refine_ls_shift/su_mean 0.000
_refine_ls_structure_factor_coef Fsqd
_refine_ls_weighting_details 'calc w = 1/[\s^2^(Fo^2^)+(0.0643P)^2^] where P=(Fo^2^+2Fc^2^)/3'
_refine_ls_weighting_scheme calc
_refine_ls_wR_factor_gt 0.1335
_refine_ls_wR_factor_ref 0.1602
_reflns_number_gt 2616
_reflns_number_total 4417
_reflns_threshold_expression I>2\s(I)
_cod_data_source_file lh2512.cif
_cod_data_source_block I
_cod_database_code 2216039
_cod_database_fobs_code 2216039

loop_
_symmetry_equiv_pos_as_xyz
'x, y, z'
'-x+1/2, -y, z+1/2'
'-x, y+1/2, -z+1/2'
'x+1/2, -y+1/2, -z'

loop_
_atom_site_type_symbol
_atom_site_label
_atom_site_fract_x
_atom_site_fract_y
_atom_site_fract_z
_atom_site_U_iso_or_equiv
_atom_site_adp_type
_atom_site_calc_flag
_atom_site_refinement_flags
_atom_site_occupancy
C C1 0.9030(4) 0.6805(3) 0.7868(2) 0.0437(9) Uani d . 1
C C2 0.8699(4) 0.5702(4) 0.7540(3) 0.0586(12) Uani d . 1
H H2 0.8782 0.4976 0.7814 0.070 Uiso calc R 1
C C3 0.8245(5) 0.5681(5) 0.6809(3) 0.0758(15) Uani d . 1
H H3 0.8017 0.4938 0.6589 0.091 Uiso calc R 1
C C4 0.8125(5) 0.6738(7) 0.6398(3) 0.0829(16) Uani d . 1
H H4 0.7807 0.6716 0.5905 0.099 Uiso calc R 1
C C5 0.8472(6) 0.7822(5) 0.6716(3) 0.0810(17) Uani d . 1
H H5 0.8394 0.8540 0.6433 0.097 Uiso calc R 1
C C6 0.8932(5) 0.7877(4) 0.7439(3) 0.0604(13) Uani d . 1
H H6 0.9180 0.8625 0.7645 0.072 Uiso calc R 1
C C7 0.8233(4) 0.7089(3) 0.9361(2) 0.0462(10) Uani d . 1
C C8 0.7855(5) 0.6186(4) 0.9794(3) 0.0631(13) Uani d . 1
H H8A 0.7142 0.6279 1.0097 0.076 Uiso calc R 1
H H8B 0.8297 0.5450 0.9798 0.076 Uiso calc R 1
C C9 0.7585(4) 0.8328(3) 0.9309(2) 0.0474(10) Uani d . 1
H H9A 0.6722 0.8248 0.9485 0.057 Uiso calc R 1
H H9B 0.7563 0.8589 0.8780 0.057 Uiso calc R 1
C C10 0.8261(4) 0.9309(3) 0.9788(2) 0.0422(9) Uani d . 1
H H10 0.9155 0.9279 0.9651 0.051 Uiso calc R 1
C C11 0.7782(4) 1.0606(3) 0.9587(2) 0.0437(9) Uani d . 1
C C12 0.8640(4) 1.1477(4) 0.9383(3) 0.0566(12) Uani d . 1
H H12 0.9493 1.1285 0.9372 0.068 Uiso calc R 1
C C13 0.8241(5) 1.2649(4) 0.9192(3) 0.0687(14) Uani d . 1
H H13 0.8831 1.3241 0.9058 0.082 Uiso calc R 1
C C14 0.7019(6) 1.2932(4) 0.9199(3) 0.0654(13) Uani d . 1
H H14 0.6767 1.3719 0.9064 0.078 Uiso calc R 1
C C15 0.6126(5) 1.2080(4) 0.9404(3) 0.0634(13) Uani d . 1
H H15 0.5274 1.2280 0.9409 0.076 Uiso calc R 1
C C16 0.6531(4) 1.0904(4) 0.9605(2) 0.0551(11) Uani d . 1
H H16 0.5943 1.0318 0.9753 0.066 Uiso calc R 1
N N1 0.8170(3) 0.9009(3) 1.05940(18) 0.0425(8) Uani d D 1
H H1 0.741(2) 0.904(3) 1.071(2) 0.051 Uiso d D 1
O O1 1.0118(3) 0.5697(3) 0.8986(2) 0.0749(10) Uani d . 1
O O2 1.0366(3) 0.7933(3) 0.8876(2) 0.0715(9) Uani d . 1
O O3 0.9446(4) 1.0631(3) 1.1351(2) 0.1109(15) Uani d . 1
S S1 0.94171(11) 0.93283(11) 1.11069(7) 0.0615(3) Uani d . 1
S S2 0.95831(10) 0.68636(9) 0.87966(6) 0.0514(3) Uani d . 1
C C17 0.9056(4) 0.8466(4) 1.1971(2) 0.0801(11) Uani d . 1
C C18 0.7938(5) 0.9044(5) 1.2358(3) 0.0844(17) Uani d . 1
H H18A 0.7877 0.8744 1.2871 0.127 Uiso calc R 1
H H18B 0.7184 0.8838 1.2084 0.127 Uiso calc R 1
H H18C 0.8039 0.9918 1.2366 0.127 Uiso calc R 1
C C20 1.0229(5) 0.8582(5) 1.2455(3) 0.0893(18) Uani d . 1
H H20A 1.0362 0.9428 1.2583 0.134 Uiso calc R 1
H H20B 1.0942 0.8280 1.2175 0.134 Uiso calc R 1
H H20C 1.0127 0.8111 1.2913 0.134 Uiso calc R 1
C C19 0.8826(7) 0.7138(4) 1.1777(4) 0.107(2) Uani d . 1
H H19A 0.8730 0.6674 1.2238 0.161 Uiso calc R 1
H H19B 0.9528 0.6825 1.1492 0.161 Uiso calc R 1
H H19C 0.8073 0.7069 1.1477 0.161 Uiso calc R 1

loop_
_atom_site_aniso_label
_atom_site_aniso_U_11
_atom_site_aniso_U_22
_atom_site_aniso_U_33
_atom_site_aniso_U_12
_atom_site_aniso_U_13
_atom_site_aniso_U_23
C1 0.043(2) 0.033(2) 0.055(3) 0.0036(18) 0.0026(18) -0.0003(19)
C2 0.071(3) 0.047(3) 0.058(3) 0.001(2) 0.006(2) -0.001(2)
C3 0.089(4) 0.077(4) 0.062(3) -0.016(3) 0.013(3) -0.024(3)
C4 0.089(4) 0.113(5) 0.047(3) 0.002(4) 0.014(3) 0.007(3)
C5 0.108(5) 0.082(4) 0.054(3) 0.019(4) 0.012(3) 0.023(3)
C6 0.083(4) 0.042(2) 0.055(3) 0.008(2) 0.009(3) 0.004(2)
C7 0.052(3) 0.041(2) 0.046(2) -0.0037(19) -0.001(2) -0.0018(18)
C8 0.081(3) 0.051(3) 0.057(3) -0.006(2) 0.006(3) -0.004(2)
C9 0.047(2) 0.050(2) 0.045(2) 0.0050(19) -0.0056(19) -0.0012(19)
C10 0.040(2) 0.045(2) 0.041(2) 0.0017(19) 0.0014(18) 0.0030(19)
C11 0.054(3) 0.040(2) 0.036(2) 0.008(2) -0.0014(19) 0.0009(17)
C12 0.058(3) 0.050(3) 0.062(3) 0.004(2) 0.002(2) 0.005(2)
C13 0.082(4) 0.043(3) 0.082(4) -0.006(2) -0.010(3) 0.007(2)
C14 0.097(4) 0.044(3) 0.056(3) 0.011(3) -0.004(3) 0.000(2)
C15 0.066(3) 0.070(3) 0.055(3) 0.025(3) 0.005(2) -0.003(2)
C16 0.061(3) 0.053(3) 0.051(3) 0.005(2) 0.007(2) 0.008(2)
N1 0.0432(19) 0.0498(19) 0.0346(18) -0.0031(16) -0.0004(16) 0.0060(14)
O1 0.080(2) 0.073(2) 0.071(2) 0.0374(17) -0.0090(18) 0.0142(18)
O2 0.0460(17) 0.075(2) 0.093(3) -0.0138(17) 0.002(2) -0.0218(18)
O3 0.181(4) 0.067(2) 0.085(3) -0.069(3) -0.032(3) 0.0103(19)
S1 0.0537(7) 0.0810(8) 0.0498(7) -0.0187(6) -0.0049(6) 0.0108(6)
S2 0.0456(6) 0.0504(6) 0.0584(7) 0.0097(5) -0.0038(6) -0.0031(5)
C17 0.082(3) 0.094(3) 0.054(3) -0.006(2) -0.005(2) 0.0161(19)
C18 0.087(4) 0.117(4) 0.050(3) 0.023(3) 0.008(3) 0.017(3)
C20 0.072(4) 0.132(5) 0.064(4) -0.015(3) -0.023(3) 0.025(3)
C19 0.182(7) 0.052(3) 0.088(5) -0.005(4) -0.029(5) 0.013(3)

loop_
_atom_type_symbol
_atom_type_description
_atom_type_scat_dispersion_real
_atom_type_scat_dispersion_imag
_atom_type_scat_source
C C 0.0033 0.0016 'International Tables Vol C Tables 4.2.6.8 and 6.1.1.4'
H H 0.0000 0.0000 'International Tables Vol C Tables 4.2.6.8 and 6.1.1.4'
N N 0.0061 0.0033 'International Tables Vol C Tables 4.2.6.8 and 6.1.1.4'
O O 0.0106 0.0060 'International Tables Vol C Tables 4.2.6.8 and 6.1.1.4'
S S 0.1246 0.1234 'International Tables Vol C Tables 4.2.6.8 and 6.1.1.4'

loop_
_geom_angle_atom_site_label_1
_geom_angle_atom_site_label_2
_geom_angle_atom_site_label_3
_geom_angle
C2 C1 C6 119.1(4)
C2 C1 S2 120.7(3)
C6 C1 S2 120.2(3)
C3 C2 C1 119.6(4)
C3 C2 H2 120.2
C1 C2 H2 120.2
C4 C3 C2 120.9(5)
C4 C3 H3 119.6
C2 C3 H3 119.6
C5 C4 C3 119.6(5)
C5 C4 H4 120.2
C3 C4 H4 120.2
C4 C5 C6 121.2(5)
C4 C5 H5 119.4
C6 C5 H5 119.4
C5 C6 C1 119.6(4)
C5 C6 H6 120.2
C1 C6 H6 120.2
C8 C7 C9 124.5(4)
C8 C7 S2 118.2(3)
C9 C7 S2 117.4(3)
C7 C8 H8A 120.0
C7 C8 H8B 120.0
H8A C8 H8B 120.0
C7 C9 C10 112.0(3)
C7 C9 H9A 109.2
C10 C9 H9A 109.2
C7 C9 H9B 109.2
C10 C9 H9B 109.2
H9A C9 H9B 107.9
N1 C10 C9 110.1(3)
N1 C10 C11 114.0(3)
C9 C10 C11 111.0(3)
N1 C10 H10 107.1
C9 C10 H10 107.1
C11 C10 H10 107.1
C12 C11 C16 119.2(4)
C12 C11 C10 118.5(4)
C16 C11 C10 122.2(4)
C11 C12 C13 120.1(4)
C11 C12 H12 119.9
C13 C12 H12 119.9
C14 C13 C12 120.5(5)
C14 C13 H13 119.8
C12 C13 H13 119.8
C13 C14 C15 121.1(4)
C13 C14 H14 119.4
C15 C14 H14 119.4
C14 C15 C16 118.2(4)
C14 C15 H15 120.9
C16 C15 H15 120.9
C11 C16 C15 120.8(4)
C11 C16 H16 119.6
C15 C16 H16 119.6
C10 N1 S1 115.6(3)
C10 N1 H1 108(3)
S1 N1 H1 129(3)
O3 S1 N1 112.3(2)
O3 S1 C17 104.9(2)
N1 S1 C17 100.20(18)
O1 S2 O2 117.9(2)
O1 S2 C1 108.7(2)
O2 S2 C1 108.5(2)
O1 S2 C7 108.5(2)
O2 S2 C7 107.59(19)
C1 S2 C7 104.95(19)
C18 C17 C19 112.1(5)
C18 C17 C20 111.1(4)
C19 C17 C20 109.9(4)
C18 C17 S1 108.9(3)
C19 C17 S1 110.0(4)
C20 C17 S1 104.5(3)
C17 C18 H18A 109.5
C17 C18 H18B 109.5
H18A C18 H18B 109.5
C17 C18 H18C 109.5
H18A C18 H18C 109.5
H18B C18 H18C 109.5
C17 C20 H20A 109.5
C17 C20 H20B 109.5
H20A C20 H20B 109.5
C17 C20 H20C 109.5
H20A C20 H20C 109.5
H20B C20 H20C 109.5
C17 C19 H19A 109.5
C17 C19 H19B 109.5
H19A C19 H19B 109.5
C17 C19 H19C 109.5
H19A C19 H19C 109.5
H19B C19 H19C 109.5

loop_
_geom_bond_atom_site_label_1
_geom_bond_atom_site_label_2
_geom_bond_distance
C1 C2 1.379(6)
C1 C6 1.395(6)
C1 S2 1.732(4)
C2 C3 1.371(7)
C2 H2 0.9300
C3 C4 1.365(8)
C3 H3 0.9300
C4 C5 1.357(7)
C4 H4 0.9300
C5 C6 1.361(7)
C5 H5 0.9300
C6 H6 0.9300
C7 C8 1.307(6)
C7 C9 1.519(5)
C7 S2 1.759(4)
C8 H8A 0.9300
C8 H8B 0.9300
C9 C10 1.538(5)
C9 H9A 0.9700
C9 H9B 0.9700
C10 N1 1.455(5)
C10 C11 1.543(5)
C10 H10 0.9800
C11 C12 1.364(5)
C11 C16 1.368(6)
C12 C13 1.388(6)
C12 H12 0.9300
C13 C14 1.334(7)
C13 H13 0.9300
C14 C15 1.376(7)
C14 H14 0.9300
C15 C16 1.397(6)
C15 H15 0.9300
C16 H16 0.9300
N1 S1 1.638(3)
N1 H1 0.840(19)
O1 S2 1.433(3)
O2 S2 1.439(3)
O3 S1 1.484(4)
S1 C17 1.824(4)
C17 C18 1.506(6)
C17 C19 1.508(6)
C17 C20 1.513(6)
C18 H18A 0.9600
C18 H18B 0.9600
C18 H18C 0.9600
C20 H20A 0.9600
C20 H20B 0.9600
C20 H20C 0.9600
C19 H19A 0.9600
C19 H19B 0.9600
C19 H19C 0.9600

loop_
_geom_hbond_atom_site_label_D
_geom_hbond_atom_site_label_H
_geom_hbond_atom_site_label_A
_geom_hbond_site_symmetry_A
_geom_hbond_distance_DH
_geom_hbond_distance_HA
_geom_hbond_distance_DA
_geom_hbond_angle_DHA
_geom_hbond_publ_flag
C18 H18C O3 . 0.96 2.45 2.946(6) 112 yes
C10 H10 O2 . 0.98 2.38 3.131(5) 133 yes
N1 H1 O1 4_467 0.84(2) 2.50(2) 3.338(4) 175(4) yes
C18 H18A Cg 2_675 0.96 2.7470(10) 3.700 172 yes

loop_
_geom_torsion_atom_site_label_1
_geom_torsion_atom_site_label_2
_geom_torsion_atom_site_label_3
_geom_torsion_atom_site_label_4
_geom_torsion
C6 C1 C2 C3 -1.9(6)
S2 C1 C2 C3 179.0(4)
C1 C2 C3 C4 0.4(8)
C2 C3 C4 C5 0.7(8)
C3 C4 C5 C6 -0.4(9)
C4 C5 C6 C1 -1.1(8)
C2 C1 C6 C5 2.3(7)
S2 C1 C6 C5 -178.7(4)
C8 C7 C9 C10 100.5(5)
S2 C7 C9 C10 -79.7(4)
C7 C9 C10 N1 -65.8(4)
C7 C9 C10 C11 167.1(3)
N1 C10 C11 C12 109.1(4)
C9 C10 C11 C12 -125.9(4)
N1 C10 C11 C16 -71.2(5)
C9 C10 C11 C16 53.8(5)
C16 C11 C12 C13 -0.4(6)
C10 C11 C12 C13 179.4(4)
C11 C12 C13 C14 -0.6(8)
C12 C13 C14 C15 0.8(8)
C13 C14 C15 C16 0.0(7)
C12 C11 C16 C15 1.2(6)
C10 C11 C16 C15 -178.6(4)
C14 C15 C16 C11 -1.0(7)
C9 C10 N1 S1 143.0(3)
C11 C10 N1 S1 -91.5(4)
C10 N1 S1 O3 83.1(3)
C10 N1 S1 C17 -166.0(3)
C2 C1 S2 O1 24.7(4)
C6 C1 S2 O1 -154.4(3)
C2 C1 S2 O2 154.0(3)
C6 C1 S2 O2 -25.0(4)
C2 C1 S2 C7 -91.2(4)
C6 C1 S2 C7 89.8(4)
C8 C7 S2 O1 -6.0(4)
C9 C7 S2 O1 174.2(3)
C8 C7 S2 O2 -134.6(4)
C9 C7 S2 O2 45.6(3)
C8 C7 S2 C1 110.0(4)
C9 C7 S2 C1 -69.8(3)
O3 S1 C17 C18 49.1(4)
N1 S1 C17 C18 -67.4(4)
O3 S1 C17 C19 172.3(4)
N1 S1 C17 C19 55.8(4)
O3 S1 C17 C20 -69.7(4)
N1 S1 C17 C20 173.7(3)

loop_
_cod_related_entry_id
_cod_related_entry_database
_cod_related_entry_code
1 ChemSpider 21197012
